data_4316613
loop_
_publ_author_name
'Nadia C. M\"osch-Zanetti'
'Dietmar Wurm'
'Manuel Volpe'
'Ganna Lyashenko'
'Bastian Harum'
'Ferdinand Belaj'
'Judith Baumgartner'

_publ_contact_author_address
; Institute of Chemistry,
  Karl-Franzens University Graz,
  Schubertstr. 1,
  A-8010 Graz,
  Austria
;
_publ_contact_author_email ferdinand.belaj@uni-graz.at
_publ_contact_author_fax 43(316)3809835
_publ_contact_author_name 'Ferdinand Belaj'
_publ_contact_author_phone 43(316)3805288
_publ_section_title
;
 Replacement of an Oxo by an Imido Group in Oxotransferase Model
 Compounds: Influence on the Oxygen Atom Transfer
;
_journal_name_full 'Inorganic Chemistry'
_journal_page_first 8914
_journal_page_last 8921
_journal_paper_doi 10.1021/ic101159g
_journal_volume 49
_journal_year 2010
_chemical_compound_source 'synthetical product'
_chemical_formula_moiety 'C32 H46 Mo N4 O2'
_chemical_formula_sum 'C32 H46 Mo N4 O2'
_chemical_formula_weight 614.67
_chemical_name_systematic
; bis[4-[2-methyl-phenyl-imino-kappa-N]-2-pentanonato-kappa-O]bis[tert-
butylaminato]-molybdenum(VI)
;
_space_group_IT_number 13
_symmetry_cell_setting monoclinic
_symmetry_space_group_name_Hall '-P 2yc'
_symmetry_space_group_name_H-M 'P 1 2/c 1'
_atom_sites_solution_hydrogens geom
_atom_sites_solution_primary direct
_atom_sites_solution_secondary difmap
_audit_creation_method 'manual edited SHELXL-97 .cif file'
_cell_angle_alpha 90.00
_cell_angle_beta 117.604(11)
_cell_angle_gamma 90.00
_cell_formula_units_Z 4
_cell_length_a 20.584(3)
_cell_length_b 9.0773(13)
_cell_length_c 19.137(3)
_cell_measurement_reflns_used 64
_cell_measurement_temperature 95(2)
_cell_measurement_theta_max 19.72
_cell_measurement_theta_min 18.02
_cell_volume 3168.7(9)
_computing_cell_refinement 'local software'
_computing_data_collection 'local software'
_computing_data_reduction 'local software'
_computing_molecular_graphics 'modified ORTEP (Johnson, 1965)'
_computing_publication_material 'SHELXL-97 (Sheldrick, 1997)'
_computing_structure_refinement 'SHELXL-97 (Sheldrick, 1997)'
_computing_structure_solution 'SHELXS-97 (Sheldrick, 1997)'
_diffrn_ambient_temperature 95(2)
_diffrn_measured_fraction_theta_full 0.999
_diffrn_measured_fraction_theta_max 0.999
_diffrn_measurement_device 'four-circle diffractometer'
_diffrn_measurement_device_type Stoe
_diffrn_measurement_method '\w scans'
_diffrn_radiation_monochromator graphite
_diffrn_radiation_source 'fine-focus sealed tube'
_diffrn_radiation_type MoK\a
_diffrn_radiation_wavelength 0.71069
_diffrn_reflns_av_R_equivalents 0.0229
_diffrn_reflns_av_sigmaI/netI 0.0556
_diffrn_reflns_limit_h_max 27
_diffrn_reflns_limit_h_min -27
_diffrn_reflns_limit_k_max 11
_diffrn_reflns_limit_k_min -1
_diffrn_reflns_limit_l_max 25
_diffrn_reflns_limit_l_min -19
_diffrn_reflns_number 9279
_diffrn_reflns_theta_full 28.00
_diffrn_reflns_theta_max 28.00
_diffrn_reflns_theta_min 2.51
_diffrn_standards_decay_% 0.0
_diffrn_standards_interval_count 100
_diffrn_standards_number 3
_exptl_absorpt_coefficient_mu 0.447
_exptl_absorpt_correction_type none
_exptl_crystal_colour red
_exptl_crystal_density_diffrn 1.288
_exptl_crystal_density_method 'not measured'
_exptl_crystal_description block
_exptl_crystal_F_000 1296
_exptl_crystal_size_max 0.30
_exptl_crystal_size_mid 0.20
_exptl_crystal_size_min 0.16
_refine_diff_density_max 1.092
_refine_diff_density_min -0.463
_refine_diff_density_rms 0.076
_refine_ls_extinction_method none
_refine_ls_goodness_of_fit_ref 1.075
_refine_ls_hydrogen_treatment refU
_refine_ls_matrix_type full
_refine_ls_number_parameters 380
_refine_ls_number_reflns 7626
_refine_ls_number_restraints 0
_refine_ls_restrained_S_all 1.075
_refine_ls_R_factor_all 0.0516
_refine_ls_R_factor_gt 0.0416
_refine_ls_shift/su_max 0.001
_refine_ls_shift/su_mean 0.000
_refine_ls_structure_factor_coef Fsqd
_refine_ls_weighting_details 'calc w=1/[\s^2^(Fo^2^)+(0.0160P)^2^+3.1060P] where P=(Fo^2^+2Fc^2^)/3'
_refine_ls_weighting_scheme calc
_refine_ls_wR_factor_gt 0.0871
_refine_ls_wR_factor_ref 0.0916
_reflns_number_gt 6621
_reflns_number_total 7626
_reflns_threshold_expression >2sigma(I)
_cod_data_source_file ic101159g_si_001_4.cif
_cod_data_source_block DW40
_cod_original_sg_symbol_H-M 'P 2/c'
_cod_database_code 4316613

loop_
_symmetry_equiv_pos_as_xyz
'x, y, z'
'x, -y, z+1/2'
'-x, -y, -z'
'-x, y, -z-1/2'

loop_
_atom_site_label
_atom_site_type_symbol
_atom_site_fract_x
_atom_site_fract_y
_atom_site_fract_z
_atom_site_U_iso_or_equiv
_atom_site_adp_type
_atom_site_occupancy
_atom_site_symmetry_multiplicity
_atom_site_calc_flag
_atom_site_refinement_flags
_atom_site_disorder_assembly
_atom_site_disorder_group
Mo1 Mo 0.752528(11) 0.76954(2) 0.741903(11) 0.01446(6) Uani 1 1 d . . .
C11 C 0.62394(18) 0.4149(3) 0.78233(18) 0.0356(7) Uani 1 1 d . . .
H111 H 0.6334 0.3502 0.7470 0.028(7) Uiso 0.50 1 calc PR . .
H112 H 0.5721 0.4433 0.7568 0.028(7) Uiso 0.50 1 calc PR . .
H113 H 0.6357 0.3626 0.8316 0.028(7) Uiso 0.50 1 calc PR . .
H114 H 0.5941 0.4205 0.8099 0.028(7) Uiso 0.50 1 calc PR . .
H115 H 0.6554 0.3274 0.8001 0.028(7) Uiso 0.50 1 calc PR . .
H116 H 0.5918 0.4082 0.7254 0.028(7) Uiso 0.50 1 calc PR . .
C12 C 0.67111(14) 0.5514(3) 0.80012(15) 0.0234(5) Uani 1 1 d . . .
O12 O 0.70456(11) 0.5672(2) 0.75927(11) 0.0279(4) Uani 1 1 d . . .
C13 C 0.67573(14) 0.6468(3) 0.85898(15) 0.0244(6) Uani 1 1 d . . .
H13 H 0.6453 0.6251 0.8828 0.028(8) Uiso 1 1 calc R . .
C14 C 0.72075(13) 0.7724(3) 0.88720(14) 0.0206(5) Uani 1 1 d . . .
C15 C 0.72190(15) 0.8454(3) 0.95914(15) 0.0274(6) Uani 1 1 d . . .
H151 H 0.7691 0.8260 1.0054 0.037(5) Uiso 1 1 calc R . .
H152 H 0.6822 0.8054 0.9681 0.037(5) Uiso 1 1 calc R . .
H153 H 0.7152 0.9519 0.9504 0.037(5) Uiso 1 1 calc R . .
N14 N 0.76102(11) 0.8294(2) 0.85601(11) 0.0173(4) Uani 1 1 d . . .
C21 C 0.80577(13) 0.9560(3) 0.89525(14) 0.0203(5) Uani 1 1 d . . .
C22 C 0.87475(14) 0.9390(3) 0.96084(14) 0.0220(5) Uani 1 1 d . . .
C23 C 0.91418(15) 1.0674(3) 0.99631(15) 0.0278(6) Uani 1 1 d . . .
H23 H 0.9610 1.0587 1.0411 0.030(4) Uiso 1 1 calc R . .
C24 C 0.88710(15) 1.2058(3) 0.96821(16) 0.0296(6) Uani 1 1 d . . .
H24 H 0.9148 1.2907 0.9940 0.030(4) Uiso 1 1 calc R . .
C25 C 0.81941(15) 1.2212(3) 0.90229(17) 0.0293(6) Uani 1 1 d . . .
H25 H 0.8009 1.3163 0.8822 0.030(4) Uiso 1 1 calc R . .
C26 C 0.77905(14) 1.0962(3) 0.86601(15) 0.0231(5) Uani 1 1 d . . .
H26 H 0.7327 1.1061 0.8208 0.030(4) Uiso 1 1 calc R . .
C27 C 0.90532(15) 0.7904(3) 0.99292(16) 0.0297(6) Uani 1 1 d . . .
H271 H 0.9587 0.7973 1.0244 0.056(6) Uiso 1 1 calc R . .
H272 H 0.8933 0.7215 0.9492 0.056(6) Uiso 1 1 calc R . .
H273 H 0.8840 0.7549 1.0262 0.056(6) Uiso 1 1 calc R . .
C31 C 0.95811(17) 0.5075(4) 0.85445(18) 0.0400(8) Uani 1 1 d . . .
H311 H 0.9901 0.5893 0.8842 0.074(8) Uiso 1 1 calc R . .
H312 H 0.9831 0.4469 0.8319 0.074(8) Uiso 1 1 calc R . .
H313 H 0.9467 0.4471 0.8898 0.074(8) Uiso 1 1 calc R . .
C32 C 0.88763(14) 0.5682(3) 0.78861(16) 0.0239(5) Uani 1 1 d . . .
O32 O 0.84410(10) 0.6259(2) 0.81095(10) 0.0274(4) Uani 1 1 d . . .
C33 C 0.87443(15) 0.5536(3) 0.71126(16) 0.0263(6) Uani 1 1 d . . .
H33 H 0.9143 0.5203 0.7034 0.031(8) Uiso 1 1 calc R . .
C34 C 0.80848(14) 0.5827(3) 0.64301(15) 0.0204(5) Uani 1 1 d . . .
C35 C 0.80475(15) 0.5333(3) 0.56571(16) 0.0289(6) Uani 1 1 d . . .
H351 H 0.7671 0.4570 0.5420 0.045(6) Uiso 1 1 calc R . .
H352 H 0.8524 0.4934 0.5753 0.045(6) Uiso 1 1 calc R . .
H353 H 0.7923 0.6176 0.5298 0.045(6) Uiso 1 1 calc R . .
N34 N 0.75089(11) 0.6494(2) 0.64251(12) 0.0188(4) Uani 1 1 d . . .
C41 C 0.68497(14) 0.6632(3) 0.56661(16) 0.0257(6) Uani 1 1 d . . .
C42 C 0.63369(16) 0.5506(3) 0.53793(17) 0.0296(6) Uani 1 1 d . . .
C43 C 0.57118(16) 0.5694(4) 0.46452(16) 0.0331(7) Uani 1 1 d . . .
H43 H 0.5355 0.4933 0.4441 0.027(4) Uiso 1 1 calc R . .
C44 C 0.56136(16) 0.6975(4) 0.42197(17) 0.0333(7) Uani 1 1 d . . .
H44 H 0.5193 0.7080 0.3721 0.027(4) Uiso 1 1 calc R . .
C45 C 0.61202(16) 0.8110(4) 0.45102(16) 0.0333(7) Uani 1 1 d . . .
H45 H 0.6041 0.8997 0.4218 0.027(4) Uiso 1 1 calc R . .
C46 C 0.67430(15) 0.7948(3) 0.52284(15) 0.0281(6) Uani 1 1 d . . .
H46 H 0.7096 0.8715 0.5426 0.027(4) Uiso 1 1 calc R . .
C47 C 0.64416(17) 0.4138(3) 0.58314(18) 0.0341(7) Uani 1 1 d . . .
H471 H 0.6824 0.3542 0.5801 0.058(7) Uiso 1 1 calc R . .
H472 H 0.5981 0.3581 0.5611 0.058(7) Uiso 1 1 calc R . .
H473 H 0.6589 0.4379 0.6384 0.058(7) Uiso 1 1 calc R . .
N5 N 0.81303(12) 0.9018(2) 0.73815(12) 0.0212(4) Uani 1 1 d . . .
C51 C 0.85200(13) 1.0182(3) 0.72186(14) 0.0183(5) Uani 1 1 d . . .
C52 C 0.80208(16) 1.1522(3) 0.68788(17) 0.0314(6) Uani 1 1 d . . .
H521 H 0.7589 1.1243 0.6389 0.044(6) Uiso 1 1 calc R . .
H522 H 0.8289 1.2304 0.6768 0.044(6) Uiso 1 1 calc R . .
H523 H 0.7865 1.1879 0.7261 0.044(6) Uiso 1 1 calc R . .
C53 C 0.92007(14) 1.0581(4) 0.79852(16) 0.0301(6) Uani 1 1 d . . .
H531 H 0.9051 1.0923 0.8375 0.040(5) Uiso 1 1 calc R . .
H532 H 0.9473 1.1365 0.7882 0.040(5) Uiso 1 1 calc R . .
H533 H 0.9515 0.9711 0.8190 0.040(5) Uiso 1 1 calc R . .
C54 C 0.87561(14) 0.9591(3) 0.66202(15) 0.0247(6) Uani 1 1 d . . .
H541 H 0.9076 0.8733 0.6843 0.033(5) Uiso 1 1 calc R . .
H542 H 0.9023 1.0360 0.6499 0.033(5) Uiso 1 1 calc R . .
H543 H 0.8321 0.9301 0.6136 0.033(5) Uiso 1 1 calc R . .
N6 N 0.66440(11) 0.8451(3) 0.69267(12) 0.0220(5) Uani 1 1 d . . .
C61 C 0.59306(13) 0.9166(3) 0.65732(14) 0.0205(5) Uani 1 1 d . . .
C62 C 0.57676(14) 0.9672(3) 0.72388(15) 0.0254(6) Uani 1 1 d . . .
H621 H 0.5802 0.8829 0.7574 0.042(6) Uiso 1 1 calc R . .
H622 H 0.5272 1.0088 0.7013 0.042(6) Uiso 1 1 calc R . .
H623 H 0.6125 1.0424 0.7556 0.042(6) Uiso 1 1 calc R . .
C63 C 0.59449(19) 1.0505(4) 0.6098(2) 0.0423(8) Uani 1 1 d . . .
H631 H 0.6322 1.1196 0.6446 0.050(6) Uiso 1 1 calc R . .
H632 H 0.5465 1.0992 0.5868 0.050(6) Uiso 1 1 calc R . .
H633 H 0.6056 1.0187 0.5676 0.050(6) Uiso 1 1 calc R . .
C64 C 0.53551(15) 0.8054(4) 0.60568(19) 0.0393(8) Uani 1 1 d . . .
H641 H 0.5456 0.7740 0.5627 0.044(6) Uiso 1 1 calc R . .
H642 H 0.4868 0.8508 0.5836 0.044(6) Uiso 1 1 calc R . .
H643 H 0.5370 0.7196 0.6375 0.044(6) Uiso 1 1 calc R . .

loop_
_atom_site_aniso_label
_atom_site_aniso_U_11
_atom_site_aniso_U_22
_atom_site_aniso_U_33
_atom_site_aniso_U_23
_atom_site_aniso_U_13
_atom_site_aniso_U_12
Mo1 0.01513(10) 0.01574(10) 0.01200(9) 0.00015(8) 0.00584(7) 0.00003(8)
C11 0.0498(19) 0.0299(16) 0.0367(16) -0.0087(13) 0.0281(15) -0.0196(14)
C12 0.0269(13) 0.0207(13) 0.0225(13) 0.0020(10) 0.0113(11) -0.0047(11)
O12 0.0403(11) 0.0224(10) 0.0293(10) -0.0041(8) 0.0232(9) -0.0088(8)
C13 0.0282(13) 0.0285(15) 0.0206(12) 0.0007(11) 0.0149(11) -0.0055(11)
C14 0.0206(11) 0.0266(13) 0.0142(10) 0.0029(10) 0.0076(9) 0.0033(10)
C15 0.0314(14) 0.0334(16) 0.0220(13) -0.0032(12) 0.0162(12) -0.0033(12)
N14 0.0169(9) 0.0199(10) 0.0142(9) -0.0004(8) 0.0066(8) 0.0003(8)
C21 0.0206(12) 0.0272(14) 0.0149(11) -0.0043(10) 0.0098(10) -0.0031(10)
C22 0.0196(12) 0.0305(15) 0.0148(11) -0.0013(10) 0.0069(10) -0.0019(11)
C23 0.0259(13) 0.0391(17) 0.0170(12) -0.0075(12) 0.0088(11) -0.0083(12)
C24 0.0321(14) 0.0314(16) 0.0258(13) -0.0126(12) 0.0140(12) -0.0100(12)
C25 0.0327(14) 0.0239(14) 0.0314(14) -0.0062(12) 0.0150(12) -0.0002(12)
C26 0.0232(13) 0.0246(14) 0.0226(13) -0.0046(10) 0.0114(11) -0.0016(11)
C27 0.0255(13) 0.0335(16) 0.0238(13) 0.0034(12) 0.0061(11) -0.0005(12)
C31 0.0350(17) 0.050(2) 0.0301(16) 0.0091(15) 0.0112(14) 0.0214(15)
C32 0.0217(12) 0.0230(14) 0.0252(13) 0.0047(11) 0.0095(11) 0.0061(10)
O32 0.0289(10) 0.0314(11) 0.0200(9) 0.0052(8) 0.0097(8) 0.0137(8)
C33 0.0233(13) 0.0290(15) 0.0301(14) 0.0017(12) 0.0152(12) 0.0079(11)
C34 0.0256(13) 0.0154(12) 0.0245(13) -0.0020(10) 0.0153(11) -0.0013(10)
C35 0.0310(14) 0.0337(16) 0.0278(14) -0.0081(12) 0.0187(12) -0.0010(12)
N34 0.0190(10) 0.0216(11) 0.0176(10) -0.0038(8) 0.0099(8) -0.0028(8)
C41 0.0215(12) 0.0337(15) 0.0245(13) -0.0077(12) 0.0129(11) 0.0001(11)
C42 0.0293(14) 0.0306(16) 0.0286(14) -0.0077(12) 0.0131(12) 0.0009(12)
C43 0.0269(14) 0.0474(19) 0.0193(13) -0.0105(13) 0.0060(11) 0.0087(13)
C44 0.0290(14) 0.0442(19) 0.0238(13) -0.0090(13) 0.0098(12) -0.0012(13)
C45 0.0368(16) 0.0376(17) 0.0235(14) 0.0021(12) 0.0122(12) 0.0033(13)
C46 0.0271(13) 0.0336(16) 0.0196(12) -0.0035(11) 0.0074(11) 0.0031(12)
C47 0.0341(16) 0.0344(17) 0.0321(15) -0.0027(13) 0.0140(13) 0.0016(13)
N5 0.0286(11) 0.0208(11) 0.0171(10) -0.0055(8) 0.0131(9) -0.0060(9)
C51 0.0178(11) 0.0186(12) 0.0187(12) 0.0010(9) 0.0087(10) -0.0038(9)
C52 0.0403(16) 0.0242(15) 0.0309(15) 0.0055(12) 0.0174(13) 0.0052(13)
C53 0.0208(13) 0.0446(18) 0.0211(13) -0.0074(12) 0.0064(11) -0.0073(12)
C54 0.0227(13) 0.0325(15) 0.0208(12) -0.0003(11) 0.0118(11) -0.0034(11)
N6 0.0216(10) 0.0294(12) 0.0120(9) -0.0022(9) 0.0051(8) 0.0057(9)
C61 0.0154(11) 0.0263(14) 0.0177(11) 0.0031(10) 0.0058(10) 0.0037(10)
C62 0.0220(13) 0.0289(15) 0.0242(13) 0.0004(11) 0.0096(11) 0.0056(11)
C63 0.0443(19) 0.048(2) 0.0450(19) 0.0223(16) 0.0298(16) 0.0164(16)
C64 0.0230(14) 0.053(2) 0.0371(16) -0.0203(16) 0.0098(13) -0.0071(14)

loop_
_atom_type_symbol
_atom_type_description
_atom_type_scat_dispersion_real
_atom_type_scat_dispersion_imag
_atom_type_scat_source
C C 0.0033 0.0016 'International Tables Vol C Tables 4.2.6.8 and 6.1.1.4'
H H 0.0000 0.0000 'International Tables Vol C Tables 4.2.6.8 and 6.1.1.4'
Mo Mo -1.6832 0.6857 'International Tables Vol C Tables 4.2.6.8 and 6.1.1.4'
N N 0.0061 0.0033 'International Tables Vol C Tables 4.2.6.8 and 6.1.1.4'
O O 0.0106 0.0060 'International Tables Vol C Tables 4.2.6.8 and 6.1.1.4'

loop_
_geom_angle_atom_site_label_1
_geom_angle_atom_site_label_2
_geom_angle_atom_site_label_3
_geom_angle
_geom_angle_site_symmetry_1
_geom_angle_site_symmetry_3
_geom_angle_publ_flag
N6 Mo1 N5 106.75(11) . . yes
N6 Mo1 O32 162.92(9) . . yes
N5 Mo1 O32 90.20(9) . . yes
N6 Mo1 N14 91.36(8) . . yes
N5 Mo1 N14 98.14(9) . . yes
O32 Mo1 N14 84.01(7) . . yes
N6 Mo1 N34 97.65(9) . . yes
N5 Mo1 N34 91.77(9) . . yes
O32 Mo1 N34 83.59(7) . . yes
N14 Mo1 N34 164.13(8) . . yes
N6 Mo1 O12 88.98(10) . . yes
N5 Mo1 O12 164.07(9) . . yes
O32 Mo1 O12 74.19(8) . . yes
N14 Mo1 O12 83.62(7) . . yes
N34 Mo1 O12 83.50(7) . . yes
C12 C11 H111 109.5 . . ?
C12 C11 H112 109.5 . . ?
H111 C11 H112 109.5 . . ?
C12 C11 H113 109.5 . . ?
H111 C11 H113 109.5 . . ?
H112 C11 H113 109.5 . . ?
C12 C11 H114 109.5 . . ?
H111 C11 H114 141.1 . . ?
H112 C11 H114 56.3 . . ?
H113 C11 H114 56.3 . . ?
C12 C11 H115 109.5 . . ?
H111 C11 H115 56.3 . . ?
H112 C11 H115 141.1 . . ?
H113 C11 H115 56.3 . . ?
H114 C11 H115 109.5 . . ?
C12 C11 H116 109.5 . . ?
H111 C11 H116 56.3 . . ?
H112 C11 H116 56.3 . . ?
H113 C11 H116 141.1 . . ?
H114 C11 H116 109.5 . . ?
H115 C11 H116 109.5 . . ?
O12 C12 C13 125.2(2) . . ?
O12 C12 C11 115.5(2) . . ?
C13 C12 C11 119.3(2) . . ?
C12 O12 Mo1 127.11(17) . . yes
C12 C13 C14 126.9(2) . . ?
C12 C13 H13 116.5 . . ?
C14 C13 H13 116.5 . . ?
N14 C14 C13 125.3(2) . . ?
N14 C14 C15 119.1(2) . . ?
C13 C14 C15 115.6(2) . . ?
C14 C15 H151 109.5 . . ?
C14 C15 H152 109.5 . . ?
H151 C15 H152 109.5 . . ?
C14 C15 H153 109.5 . . ?
H151 C15 H153 109.5 . . ?
H152 C15 H153 109.5 . . ?
C14 N14 C21 117.1(2) . . yes
C14 N14 Mo1 125.16(17) . . yes
C21 N14 Mo1 117.05(15) . . yes
C26 C21 C22 120.5(2) . . ?
C26 C21 N14 118.6(2) . . ?
C22 C21 N14 121.0(2) . . ?
C21 C22 C23 117.4(3) . . ?
C21 C22 C27 121.8(2) . . ?
C23 C22 C27 120.8(2) . . ?
C24 C23 C22 122.0(2) . . ?
C24 C23 H23 119.0 . . ?
C22 C23 H23 119.0 . . ?
C23 C24 C25 120.1(3) . . ?
C23 C24 H24 120.0 . . ?
C25 C24 H24 120.0 . . ?
C24 C25 C26 119.3(3) . . ?
C24 C25 H25 120.4 . . ?
C26 C25 H25 120.4 . . ?
C25 C26 C21 120.8(2) . . ?
C25 C26 H26 119.6 . . ?
C21 C26 H26 119.6 . . ?
C22 C27 H271 109.5 . . ?
C22 C27 H272 109.5 . . ?
H271 C27 H272 109.5 . . ?
C22 C27 H273 109.5 . . ?
H271 C27 H273 109.5 . . ?
H272 C27 H273 109.5 . . ?
C32 C31 H311 109.5 . . ?
C32 C31 H312 109.5 . . ?
H311 C31 H312 109.5 . . ?
C32 C31 H313 109.5 . . ?
H311 C31 H313 109.5 . . ?
H312 C31 H313 109.5 . . ?
O32 C32 C33 125.5(2) . . ?
O32 C32 C31 115.0(2) . . ?
C33 C32 C31 119.5(2) . . ?
C32 O32 Mo1 126.35(17) . . yes
C32 C33 C34 127.1(2) . . ?
C32 C33 H33 116.4 . . ?
C34 C33 H33 116.4 . . ?
N34 C34 C33 124.6(2) . . ?
N34 C34 C35 119.2(2) . . ?
C33 C34 C35 116.3(2) . . ?
C34 C35 H351 109.5 . . ?
C34 C35 H352 109.5 . . ?
H351 C35 H352 109.5 . . ?
C34 C35 H353 109.5 . . ?
H351 C35 H353 109.5 . . ?
H352 C35 H353 109.5 . . ?
C34 N34 C41 117.4(2) . . yes
C34 N34 Mo1 124.72(17) . . yes
C41 N34 Mo1 117.13(15) . . yes
C42 C41 C46 120.4(3) . . ?
C42 C41 N34 121.0(3) . . ?
C46 C41 N34 118.5(2) . . ?
C41 C42 C43 118.8(3) . . ?
C41 C42 C47 120.8(3) . . ?
C43 C42 C47 120.4(3) . . ?
C44 C43 C42 120.5(3) . . ?
C44 C43 H43 119.8 . . ?
C42 C43 H43 119.8 . . ?
C43 C44 C45 120.8(3) . . ?
C43 C44 H44 119.6 . . ?
C45 C44 H44 119.6 . . ?
C44 C45 C46 119.8(3) . . ?
C44 C45 H45 120.1 . . ?
C46 C45 H45 120.1 . . ?
C45 C46 C41 119.7(3) . . ?
C45 C46 H46 120.2 . . ?
C41 C46 H46 120.2 . . ?
C42 C47 H471 109.5 . . ?
C42 C47 H472 109.5 . . ?
H471 C47 H472 109.5 . . ?
C42 C47 H473 109.5 . . ?
H471 C47 H473 109.5 . . ?
H472 C47 H473 109.5 . . ?
C51 N5 Mo1 169.80(19) . . yes
N5 C51 C52 110.0(2) . . ?
N5 C51 C53 108.6(2) . . ?
C52 C51 C53 110.8(2) . . ?
N5 C51 C54 107.8(2) . . ?
C52 C51 C54 110.1(2) . . ?
C53 C51 C54 109.4(2) . . ?
C51 C52 H521 109.5 . . ?
C51 C52 H522 109.5 . . ?
H521 C52 H522 109.5 . . ?
C51 C52 H523 109.5 . . ?
H521 C52 H523 109.5 . . ?
H522 C52 H523 109.5 . . ?
C51 C53 H531 109.5 . . ?
C51 C53 H532 109.5 . . ?
H531 C53 H532 109.5 . . ?
C51 C53 H533 109.5 . . ?
H531 C53 H533 109.5 . . ?
H532 C53 H533 109.5 . . ?
C51 C54 H541 109.5 . . ?
C51 C54 H542 109.5 . . ?
H541 C54 H542 109.5 . . ?
C51 C54 H543 109.5 . . ?
H541 C54 H543 109.5 . . ?
H542 C54 H543 109.5 . . ?
C61 N6 Mo1 175.12(18) . . yes
N6 C61 C64 108.7(2) . . ?
N6 C61 C63 109.8(2) . . ?
C64 C61 C63 111.4(3) . . ?
N6 C61 C62 108.1(2) . . ?
C64 C61 C62 109.6(2) . . ?
C63 C61 C62 109.2(2) . . ?
C61 C62 H621 109.5 . . ?
C61 C62 H622 109.5 . . ?
H621 C62 H622 109.5 . . ?
C61 C62 H623 109.5 . . ?
H621 C62 H623 109.5 . . ?
H622 C62 H623 109.5 . . ?
C61 C63 H631 109.5 . . ?
C61 C63 H632 109.5 . . ?
H631 C63 H632 109.5 . . ?
C61 C63 H633 109.5 . . ?
H631 C63 H633 109.5 . . ?
H632 C63 H633 109.5 . . ?
C61 C64 H641 109.5 . . ?
C61 C64 H642 109.5 . . ?
H641 C64 H642 109.5 . . ?
C61 C64 H643 109.5 . . ?
H641 C64 H643 109.5 . . ?
H642 C64 H643 109.5 . . ?

loop_
_geom_bond_atom_site_label_1
_geom_bond_atom_site_label_2
_geom_bond_distance
_geom_bond_site_symmetry_2
_geom_bond_publ_flag
Mo1 N6 1.751(2) . yes
Mo1 N5 1.755(2) . yes
Mo1 O32 2.1661(18) . yes
Mo1 N14 2.177(2) . yes
Mo1 N34 2.179(2) . yes
Mo1 O12 2.1821(19) . yes
C11 C12 1.513(4) . yes
C11 H111 0.98 . ?
C11 H112 0.98 . ?
C11 H113 0.98 . ?
C11 H114 0.98 . ?
C11 H115 0.98 . ?
C11 H116 0.98 . ?
C12 O12 1.267(3) . yes
C12 C13 1.389(4) . ?
C13 C14 1.409(4) . ?
C13 H13 0.95 . ?
C14 N14 1.330(3) . yes
C14 C15 1.518(3) . ?
C15 H151 0.98 . ?
C15 H152 0.98 . ?
C15 H153 0.98 . ?
N14 C21 1.447(3) . yes
C21 C26 1.396(4) . ?
C21 C22 1.401(3) . ?
C22 C23 1.402(4) . ?
C22 C27 1.495(4) . ?
C23 C24 1.379(4) . ?
C23 H23 0.95 . ?
C24 C25 1.387(4) . ?
C24 H24 0.95 . ?
C25 C26 1.388(4) . ?
C25 H25 0.95 . ?
C26 H26 0.95 . ?
C27 H271 0.98 . ?
C27 H272 0.98 . ?
C27 H273 0.98 . ?
C31 C32 1.517(4) . ?
C31 H311 0.98 . ?
C31 H312 0.98 . ?
C31 H313 0.98 . ?
C32 O32 1.270(3) . yes
C32 C33 1.382(4) . ?
C33 C34 1.405(4) . ?
C33 H33 0.95 . ?
C34 N34 1.327(3) . yes
C34 C35 1.513(3) . ?
C35 H351 0.98 . ?
C35 H352 0.98 . ?
C35 H353 0.98 . ?
N34 C41 1.463(3) . yes
C41 C42 1.387(4) . ?
C41 C46 1.416(4) . ?
C42 C43 1.408(4) . ?
C42 C47 1.472(4) . ?
C43 C44 1.380(4) . ?
C43 H43 0.95 . ?
C44 C45 1.386(4) . ?
C44 H44 0.95 . ?
C45 C46 1.386(4) . ?
C45 H45 0.95 . ?
C46 H46 0.95 . ?
C47 H471 0.98 . ?
C47 H472 0.98 . ?
C47 H473 0.98 . ?
N5 C51 1.445(3) . yes
C51 C52 1.530(4) . ?
C51 C53 1.530(3) . ?
C51 C54 1.533(3) . ?
C52 H521 0.98 . ?
C52 H522 0.98 . ?
C52 H523 0.98 . ?
C53 H531 0.98 . ?
C53 H532 0.98 . ?
C53 H533 0.98 . ?
C54 H541 0.98 . ?
C54 H542 0.98 . ?
C54 H543 0.98 . ?
N6 C61 1.454(3) . yes
C61 C64 1.521(4) . ?
C61 C63 1.527(4) . ?
C61 C62 1.530(3) . ?
C62 H621 0.98 . ?
C62 H622 0.98 . ?
C62 H623 0.98 . ?
C63 H631 0.98 . ?
C63 H632 0.98 . ?
C63 H633 0.98 . ?
C64 H641 0.98 . ?
C64 H642 0.98 . ?
C64 H643 0.98 . ?

loop_
_geom_torsion_atom_site_label_1
_geom_torsion_atom_site_label_2
_geom_torsion_atom_site_label_3
_geom_torsion_atom_site_label_4
_geom_torsion
_geom_torsion_site_symmetry_1
_geom_torsion_site_symmetry_2
_geom_torsion_site_symmetry_3
_geom_torsion_site_symmetry_4
_geom_torsion_publ_flag
C13 C12 O12 Mo1 -19.2(4) . . . . ?
C11 C12 O12 Mo1 161.9(2) . . . . ?
N6 Mo1 O12 C12 -65.0(2) . . . . ?
N5 Mo1 O12 C12 123.8(3) . . . . ?
O32 Mo1 O12 C12 112.0(2) . . . . ?
N14 Mo1 O12 C12 26.5(2) . . . . ?
N34 Mo1 O12 C12 -162.8(2) . . . . ?
O12 C12 C13 C14 -3.9(5) . . . . ?
C11 C12 C13 C14 175.1(3) . . . . ?
C12 C13 C14 N14 7.5(4) . . . . ?
C12 C13 C14 C15 -172.5(3) . . . . ?
C13 C14 N14 C21 -177.8(2) . . . . ?
C15 C14 N14 C21 2.1(3) . . . . ?
C13 C14 N14 Mo1 12.0(4) . . . . ?
C15 C14 N14 Mo1 -167.97(18) . . . . ?
N6 Mo1 N14 C14 66.5(2) . . . . ?
N5 Mo1 N14 C14 173.6(2) . . . . ?
O32 Mo1 N14 C14 -97.0(2) . . . . ?
N34 Mo1 N14 C14 -58.2(4) . . . . ?
O12 Mo1 N14 C14 -22.3(2) . . . . ?
N6 Mo1 N14 C21 -103.60(18) . . . . ?
N5 Mo1 N14 C21 3.53(19) . . . . ?
O32 Mo1 N14 C21 92.88(17) . . . . ?
N34 Mo1 N14 C21 131.6(3) . . . . ?
O12 Mo1 N14 C21 167.58(18) . . . . ?
C14 N14 C21 C26 -97.7(3) . . . . ?
Mo1 N14 C21 C26 73.2(3) . . . . ?
C14 N14 C21 C22 82.8(3) . . . . ?
Mo1 N14 C21 C22 -106.3(2) . . . . ?
C26 C21 C22 C23 1.6(4) . . . . ?
N14 C21 C22 C23 -179.0(2) . . . . ?
C26 C21 C22 C27 -179.2(2) . . . . ?
N14 C21 C22 C27 0.3(4) . . . . ?
C21 C22 C23 C24 -0.4(4) . . . . ?
C27 C22 C23 C24 -179.6(3) . . . . ?
C22 C23 C24 C25 -0.9(4) . . . . ?
C23 C24 C25 C26 1.0(4) . . . . ?
C24 C25 C26 C21 0.1(4) . . . . ?
C22 C21 C26 C25 -1.5(4) . . . . ?
N14 C21 C26 C25 179.0(2) . . . . ?
C33 C32 O32 Mo1 -18.1(4) . . . . ?
C31 C32 O32 Mo1 164.1(2) . . . . ?
N6 Mo1 O32 C32 123.4(3) . . . . ?
N5 Mo1 O32 C32 -63.6(2) . . . . ?
N14 Mo1 O32 C32 -161.7(2) . . . . ?
N34 Mo1 O32 C32 28.2(2) . . . . ?
O12 Mo1 O32 C32 113.2(2) . . . . ?
O32 C32 C33 C34 -8.0(5) . . . . ?
C31 C32 C33 C34 169.8(3) . . . . ?
C32 C33 C34 N34 10.1(5) . . . . ?
C32 C33 C34 C35 -170.0(3) . . . . ?
C33 C34 N34 C41 -176.5(3) . . . . ?
C35 C34 N34 C41 3.6(4) . . . . ?
C33 C34 N34 Mo1 13.7(4) . . . . ?
C35 C34 N34 Mo1 -166.26(18) . . . . ?
N6 Mo1 N34 C34 171.7(2) . . . . ?
N5 Mo1 N34 C34 64.5(2) . . . . ?
O32 Mo1 N34 C34 -25.5(2) . . . . ?
N14 Mo1 N34 C34 -64.3(4) . . . . ?
O12 Mo1 N34 C34 -100.2(2) . . . . ?
N6 Mo1 N34 C41 1.8(2) . . . . ?
N5 Mo1 N34 C41 -105.39(19) . . . . ?
O32 Mo1 N34 C41 164.61(19) . . . . ?
N14 Mo1 N34 C41 125.8(3) . . . . ?
O12 Mo1 N34 C41 89.87(19) . . . . ?
C34 N34 C41 C42 85.7(3) . . . . ?
Mo1 N34 C41 C42 -103.7(3) . . . . ?
C34 N34 C41 C46 -94.6(3) . . . . ?
Mo1 N34 C41 C46 76.1(3) . . . . ?
C46 C41 C42 C43 0.3(4) . . . . ?
N34 C41 C42 C43 -180.0(2) . . . . ?
C46 C41 C42 C47 -179.7(3) . . . . ?
N34 C41 C42 C47 0.0(4) . . . . ?
C41 C42 C43 C44 0.1(4) . . . . ?
C47 C42 C43 C44 -179.9(3) . . . . ?
C42 C43 C44 C45 -1.1(4) . . . . ?
C43 C44 C45 C46 1.6(4) . . . . ?
C44 C45 C46 C41 -1.1(4) . . . . ?
C42 C41 C46 C45 0.2(4) . . . . ?
N34 C41 C46 C45 -179.5(2) . . . . ?
N6 Mo1 N5 C51 -30.8(10) . . . . ?
O32 Mo1 N5 C51 151.3(10) . . . . ?
N14 Mo1 N5 C51 -124.7(10) . . . . ?
N34 Mo1 N5 C51 67.7(10) . . . . ?
O12 Mo1 N5 C51 140.0(9) . . . . ?
Mo1 N5 C51 C52 41.2(11) . . . . ?
Mo1 N5 C51 C53 162.6(9) . . . . ?
Mo1 N5 C51 C54 -78.9(11) . . . . ?
